data_1531189
loop_
_publ_author_name
'Blake, G.R.'
'Menovsky, A.A.'
'Palstra, T.T.M.'
'Ren, Y.'
'Nugroho, A.A.'

_publ_section_title
;
 Neutron diffraction, X-ray diffraction and specific heat studies of
 orbital ordering in Y V O3
;
_journal_name_full 'Physical Review, Serie 3. B - Condensed Matter (18,1978-)'
_journal_page_first 1741121
_journal_page_last 1741129
_journal_volume 65
_journal_year 2002
_chemical_formula_sum 'O3 V Y'
_chemical_name_systematic 'Y (V O3)'
_space_group_IT_number 62
_symmetry_space_group_name_Hall '-P 2c 2ab'
_symmetry_space_group_name_H-M 'P b n m'
_cell_angle_alpha 90
_cell_angle_beta 90
_cell_angle_gamma 90
_cell_formula_units_Z 4
_cell_length_a 5.28164
_cell_length_b 5.58868
_cell_length_c 7.5503
_cell_volume 222.865
_citation_journal_id_ASTM PRBMDO
_cod_data_source_file Blake_PRBMDO_2002_815.cif
_cod_data_source_block O3V1Y1
_cod_original_cell_volume 222.8652
_cod_original_sg_symbol_Hall '-P 2ac 2n (z,x,y)'
_cod_original_formula_sum 'O3 V1 Y1'
_cod_database_code 1531189

loop_
_symmetry_equiv_pos_as_xyz
x,y,z
x+1/2,-y+1/2,-z
-x+1/2,y+1/2,-z+1/2
-x,-y,z+1/2
-x,-y,-z
-x-1/2,y-1/2,z
x-1/2,-y-1/2,z-1/2
x,y,-z-1/2

loop_
_atom_site_label
_atom_site_type_symbol
_atom_site_fract_x
_atom_site_fract_y
_atom_site_fract_z
_atom_site_occupancy
_atom_site_U_iso_or_equiv
V1 V+3 0 0 0 1 0.0
Y1 Y+3 0.97859 0.42944 0.75 1 0.0
O1 O-2 0.88757 0.9614 0.25 1 0.0
O2 O-2 0.18691 0.29958 0.0571 1 0.0
